data_7057626
loop_
_publ_author_name
'Ma, Jing-xin'
'Yang, Zhihua'
'Zhou, Tong'
'Guo, Qi'
'Yang, Jinhui'
'Yang, Tianlin'
'Yang, Qingfeng'

_publ_section_title
;
 Construction of structurally diverse luminescent lead(ii) fluorinated
 coordination polymers based on auxiliary ligands
;
_journal_issue 18
_journal_name_full 'New Journal of Chemistry'
_journal_page_first 15413
_journal_paper_doi 10.1039/C8NJ02846J
_journal_volume 42
_journal_year 2018
_chemical_formula_sum 'C20 H8 F4 N2 O4 Pb'
_chemical_formula_weight 623.47
_space_group_crystal_system monoclinic
_space_group_IT_number 13
_space_group_name_Hall '-P 2yc'
_space_group_name_H-M_alt 'P 1 2/c 1'
_symmetry_space_group_name_Hall '-P 2yc'
_symmetry_space_group_name_H-M 'P 1 2/c 1'
_atom_sites_solution_hydrogens geom
_audit_creation_method SHELXL-2013
_audit_update_record
;
2018-05-22 deposited with the CCDC.
2018-08-08 downloaded from the CCDC.
;
_cell_angle_alpha 90
_cell_angle_beta 103.116(10)
_cell_angle_gamma 90
_cell_formula_units_Z 2
_cell_length_a 8.3379(13)
_cell_length_b 12.8358(12)
_cell_length_c 8.7757(13)
_cell_measurement_reflns_used 3097
_cell_measurement_temperature 293(2)
_cell_measurement_theta_max 27.45
_cell_measurement_theta_min 2.13
_cell_volume 914.7(2)
_computing_structure_refinement 'SHELXL-2013 (Sheldrick, 2013)'
_diffrn_ambient_temperature 293(2)
_diffrn_measured_fraction_theta_full 0.995
_diffrn_measured_fraction_theta_max 0.995
_diffrn_measurement_device_type 'Bruker SMARTAPEX II'
_diffrn_measurement_method '\w scans'
_diffrn_radiation_type MoK\a
_diffrn_radiation_wavelength 0.71073
_diffrn_reflns_av_R_equivalents 0.0318
_diffrn_reflns_av_unetI/netI 0.0334
_diffrn_reflns_Laue_measured_fraction_full 0.995
_diffrn_reflns_Laue_measured_fraction_max 0.995
_diffrn_reflns_limit_h_max 10
_diffrn_reflns_limit_h_min -10
_diffrn_reflns_limit_k_max 16
_diffrn_reflns_limit_k_min -15
_diffrn_reflns_limit_l_max 11
_diffrn_reflns_limit_l_min -11
_diffrn_reflns_number 6965
_diffrn_reflns_point_group_measured_fraction_full 0.995
_diffrn_reflns_point_group_measured_fraction_max 0.995
_diffrn_reflns_theta_full 25.242
_diffrn_reflns_theta_max 27.505
_diffrn_reflns_theta_min 3.174
_exptl_absorpt_coefficient_mu 9.295
_exptl_absorpt_correction_T_max 0.236
_exptl_absorpt_correction_T_min 0.117
_exptl_absorpt_correction_type multi-scan
_exptl_absorpt_process_details SADABS
_exptl_crystal_colour colorless
_exptl_crystal_density_diffrn 2.264
_exptl_crystal_density_method 'not measured'
_exptl_crystal_description block
_exptl_crystal_F_000 584
_exptl_crystal_size_max 0.240
_exptl_crystal_size_mid 0.210
_exptl_crystal_size_min 0.160
_refine_diff_density_max 0.880
_refine_diff_density_min -1.203
_refine_diff_density_rms 0.116
_refine_ls_extinction_method none
_refine_ls_goodness_of_fit_ref 1.063
_refine_ls_hydrogen_treatment constr
_refine_ls_matrix_type full
_refine_ls_number_parameters 150
_refine_ls_number_reflns 2097
_refine_ls_number_restraints 0
_refine_ls_restrained_S_all 1.063
_refine_ls_R_factor_all 0.0307
_refine_ls_R_factor_gt 0.0271
_refine_ls_shift/su_max 0.000
_refine_ls_shift/su_mean 0.000
_refine_ls_structure_factor_coef Fsqd
_refine_ls_weighting_details
;
 w=1/[\s^2^(Fo^2^)+(0.0187P)^2^+1.0949P]
 where P=(Fo^2^+2Fc^2^)/3
;
_refine_ls_weighting_scheme calc
_refine_ls_wR_factor_gt 0.0525
_refine_ls_wR_factor_ref 0.0541
_reflns_Friedel_coverage 0.000
_reflns_number_gt 1974
_reflns_number_total 2097
_reflns_threshold_expression 'I > 2\s(I)'
_cod_data_source_file c8nj02846j2.cif
_cod_data_source_block pc
_cod_depositor_comments 'Adding full bibliography for 7057624--7057627.cif.'
_cod_database_code 7057626
_shelx_space_group_comment
;
The symmetry employed for this shelxl refinement is uniquely defined
by the following loop, which should always be used as a source of
symmetry information in preference to the above space-group names.
They are only intended as comments.
;
_shelx_estimated_absorpt_t_min 0.214
_shelx_estimated_absorpt_t_max 0.318
_shelxl_version_number 2013-2

loop_
_space_group_symop_operation_xyz
'x, y, z'
'-x, y, -z+1/2'
'-x, -y, -z'
'x, -y, z-1/2'

loop_
_atom_site_label
_atom_site_type_symbol
_atom_site_fract_x
_atom_site_fract_y
_atom_site_fract_z
_atom_site_U_iso_or_equiv
_atom_site_adp_type
_atom_site_occupancy
_atom_site_site_symmetry_order
_atom_site_calc_flag
_atom_site_refinement_flags_posn
_atom_site_refinement_flags_adp
_atom_site_refinement_flags_occupancy
_atom_site_disorder_assembly
_atom_site_disorder_group
Pb1 Pb 1.0000 0.01339(2) 0.2500 0.03631(9) Uani 1 2 d S T P . .
C1 C 0.5000 0.1218(4) 0.2500 0.0387(13) Uani 1 2 d S T P . .
C2 C 0.6135(5) 0.1717(3) 0.3676(5) 0.0346(9) Uani 1 1 d . . . . .
C3 C 0.6076(5) 0.2789(3) 0.3644(6) 0.0485(11) Uani 1 1 d . . . . .
C4 C 0.5000 0.3328(5) 0.2500 0.059(2) Uani 1 2 d S T P . .
C5 C 0.7339(5) 0.1131(4) 0.4939(5) 0.0437(10) Uani 1 1 d . . . . .
C6 C 0.7653(6) 0.1867(4) -0.0178(5) 0.0519(12) Uani 1 1 d . . . . .
H6 H 0.7230 0.1237 -0.0614 0.062 Uiso 1 1 calc R U . . .
C7 C 0.7078(7) 0.2793(4) -0.0963(6) 0.0689(16) Uani 1 1 d . . . . .
H7 H 0.6332 0.2768 -0.1927 0.083 Uiso 1 1 calc R U . . .
C8 C 0.7608(7) 0.3715(4) -0.0318(7) 0.0696(16) Uani 1 1 d . . . . .
H8 H 0.7189 0.4331 -0.0809 0.083 Uiso 1 1 calc R U . . .
C9 C 0.8796(6) 0.3747(4) 0.1098(6) 0.0532(12) Uani 1 1 d . . . . .
C10 C 0.9369(5) 0.2784(3) 0.1781(5) 0.0407(9) Uani 1 1 d . . . . .
C11 C 0.9426(8) 0.4699(4) 0.1833(8) 0.0725(16) Uani 1 1 d . . . . .
H11 H 0.9031 0.5329 0.1376 0.087 Uiso 1 1 calc R U . . .
F1 F 0.5000 0.0177(3) 0.2500 0.0730(14) Uani 1 2 d S T P . .
F2 F 0.7133(4) 0.3342(2) 0.4731(4) 0.0809(10) Uani 1 1 d . . . . .
F3A F 0.493(6) 0.428(5) 0.283(3) 0.069(8) Uani 0.25 1 d . . P A 2
F3B F 0.510(6) 0.449(5) 0.222(3) 0.069(8) Uani 0.25 1 d . . P A 1
N1 N 0.8775(4) 0.1856(3) 0.1159(4) 0.0408(8) Uani 1 1 d . . . . .
O1 O 0.7284(6) 0.1289(4) 0.6303(4) 0.0993(16) Uani 1 1 d . . . . .
O3 O 0.8333(4) 0.0529(3) 0.4507(3) 0.0490(7) Uani 1 1 d . . . . .

loop_
_atom_site_aniso_label
_atom_site_aniso_U_11
_atom_site_aniso_U_22
_atom_site_aniso_U_33
_atom_site_aniso_U_23
_atom_site_aniso_U_13
_atom_site_aniso_U_12
Pb1 0.03872(14) 0.04151(14) 0.02358(12) 0.000 -0.00365(9) 0.000
C1 0.038(3) 0.032(3) 0.043(3) 0.000 0.003(3) 0.000
C2 0.031(2) 0.038(2) 0.033(2) 0.0009(16) 0.0046(16) 0.0021(15)
C3 0.041(2) 0.041(2) 0.056(3) -0.010(2) -0.003(2) -0.0074(18)
C4 0.056(4) 0.031(3) 0.080(5) 0.000 -0.009(4) 0.000
C5 0.038(2) 0.055(3) 0.032(2) 0.0018(18) -0.0036(19) 0.0037(19)
C6 0.051(3) 0.060(3) 0.037(3) -0.001(2) -0.005(2) 0.009(2)
C7 0.065(3) 0.076(4) 0.053(3) 0.013(3) -0.013(3) 0.025(3)
C8 0.075(4) 0.060(3) 0.066(4) 0.016(3) 0.000(3) 0.025(3)
C9 0.057(3) 0.048(3) 0.054(3) 0.009(2) 0.011(2) 0.011(2)
C10 0.040(2) 0.046(2) 0.037(2) 0.0009(18) 0.0119(18) 0.0035(18)
C11 0.087(4) 0.039(3) 0.089(5) 0.011(3) 0.016(3) 0.007(3)
F1 0.078(3) 0.033(2) 0.085(3) 0.000 -0.032(3) 0.000
F2 0.074(2) 0.0563(18) 0.090(2) -0.0221(16) -0.0285(18) -0.0124(15)
F3A 0.103(8) 0.01(2) 0.076(13) -0.003(6) -0.018(13) 0.004(8)
F3B 0.103(8) 0.01(2) 0.076(13) -0.003(6) -0.018(13) 0.004(8)
N1 0.042(2) 0.043(2) 0.0322(19) 0.0029(14) -0.0021(15) 0.0055(15)
O1 0.114(4) 0.149(4) 0.031(2) 0.004(2) 0.008(2) 0.059(3)
O3 0.0397(16) 0.0616(19) 0.0435(18) 0.0079(15) 0.0047(14) 0.0128(15)

loop_
_atom_type_symbol
_atom_type_description
_atom_type_scat_dispersion_real
_atom_type_scat_dispersion_imag
_atom_type_scat_source
C C 0.0033 0.0016 'International Tables Vol C Tables 4.2.6.8 and 6.1.1.4'
H H 0.0000 0.0000 'International Tables Vol C Tables 4.2.6.8 and 6.1.1.4'
F F 0.0171 0.0103 'International Tables Vol C Tables 4.2.6.8 and 6.1.1.4'
N N 0.0061 0.0033 'International Tables Vol C Tables 4.2.6.8 and 6.1.1.4'
O O 0.0106 0.0060 'International Tables Vol C Tables 4.2.6.8 and 6.1.1.4'
Pb Pb -3.3944 10.1111 'International Tables Vol C Tables 4.2.6.8 and 6.1.1.4'

loop_
_geom_angle_atom_site_label_1
_geom_angle_atom_site_label_2
_geom_angle_atom_site_label_3
_geom_angle
_geom_angle_site_symmetry_1
_geom_angle_site_symmetry_3
O3 Pb1 O3 156.85(15) 2_755 .
O3 Pb1 N1 85.60(10) 2_755 2_755
O3 Pb1 N1 74.68(11) . 2_755
O3 Pb1 N1 74.68(11) 2_755 .
O3 Pb1 N1 85.60(10) . .
N1 Pb1 N1 63.66(15) 2_755 .
F1 C1 C2 117.5(2) . .
F1 C1 C2 117.5(2) . 2_655
C2 C1 C2 125.1(5) . 2_655
C3 C2 C1 115.5(4) . .
C3 C2 C5 121.7(4) . .
C1 C2 C5 122.8(4) . .
F2 C3 C4 117.8(4) . .
F2 C3 C2 119.9(4) . .
C4 C3 C2 122.2(4) . .
F3A C4 F3A 28(3) 2_655 .
F3A C4 C3 112.3(15) 2_655 2_655
F3A C4 C3 126.7(17) . 2_655
F3A C4 C3 126.8(17) 2_655 .
F3A C4 C3 112.3(15) . .
C3 C4 C3 119.5(6) 2_655 .
C3 C4 F3B 115.3(14) 2_655 .
C3 C4 F3B 124.3(16) . .
C3 C4 F3B 124.3(16) 2_655 2_655
C3 C4 F3B 115.3(14) . 2_655
F3B C4 F3B 21(2) . 2_655
O1 C5 O3 124.8(4) . .
O1 C5 C2 117.8(4) . .
O3 C5 C2 117.3(4) . .
N1 C6 C7 122.6(5) . .
N1 C6 H6 118.7 . .
C7 C6 H6 118.7 . .
C8 C7 C6 119.8(5) . .
C8 C7 H7 120.1 . .
C6 C7 H7 120.1 . .
C7 C8 C9 119.9(5) . .
C7 C8 H8 120.1 . .
C9 C8 H8 120.1 . .
C8 C9 C10 117.0(5) . .
C8 C9 C11 122.7(5) . .
C10 C9 C11 120.3(4) . .
N1 C10 C9 122.8(4) . .
N1 C10 C10 118.5(2) . 2_755
C9 C10 C10 118.7(3) . 2_755
C11 C11 C9 121.0(3) 2_755 .
C11 C11 H11 119.5 2_755 .
C9 C11 H11 119.5 . .
F3A F3A C4 75.8(13) 2_655 .
F3B F3B C4 79.4(12) 2_655 .
C6 N1 C10 117.8(4) . .
C6 N1 Pb1 122.4(3) . .
C10 N1 Pb1 119.6(3) . .
C5 O3 Pb1 147.1(3) . .

loop_
_geom_bond_atom_site_label_1
_geom_bond_atom_site_label_2
_geom_bond_distance
_geom_bond_site_symmetry_2
Pb1 O3 2.530(3) 2_755
Pb1 O3 2.530(3) .
Pb1 N1 2.601(3) 2_755
Pb1 N1 2.601(3) .
C1 F1 1.337(6) .
C1 C2 1.388(4) .
C1 C2 1.388(4) 2_655
C2 C3 1.377(6) .
C2 C5 1.515(5) .
C3 F2 1.345(5) .
C3 C4 1.372(5) .
C4 F3A 1.26(6) 2_655
C4 F3A 1.26(6) .
C4 C3 1.372(5) 2_655
C4 F3B 1.52(6) .
C4 F3B 1.52(6) 2_655
C5 O1 1.226(5) .
C5 O3 1.253(5) .
C6 N1 1.324(5) .
C6 C7 1.402(6) .
C6 H6 0.9300 .
C7 C8 1.343(8) .
C7 H7 0.9300 .
C8 C9 1.403(7) .
C8 H8 0.9300 .
C9 C10 1.409(6) .
C9 C11 1.425(7) .
C10 N1 1.357(5) .
C10 C10 1.448(8) 2_755
C11 C11 1.333(12) 2_755
C11 H11 0.9300 .
F3A F3A 0.62(6) 2_655
F3B F3B 0.56(6) 2_655

loop_
_geom_torsion_atom_site_label_1
_geom_torsion_atom_site_label_2
_geom_torsion_atom_site_label_3
_geom_torsion_atom_site_label_4
_geom_torsion
_geom_torsion_site_symmetry_1
_geom_torsion_site_symmetry_4
F1 C1 C2 C3 -179.1(3) . .
C2 C1 C2 C3 0.9(3) 2_655 .
F1 C1 C2 C5 -0.5(4) . .
C2 C1 C2 C5 179.5(4) 2_655 .
C1 C2 C3 F2 -179.7(4) . .
C5 C2 C3 F2 1.6(7) . .
C1 C2 C3 C4 -1.8(6) . .
C5 C2 C3 C4 179.5(4) . .
F2 C3 C4 F3A 14(2) . 2_655
C2 C3 C4 F3A -164(2) . 2_655
F2 C3 C4 F3A -14(2) . .
C2 C3 C4 F3A 168(2) . .
F2 C3 C4 C3 178.9(5) . 2_655
C2 C3 C4 C3 1.0(3) . 2_655
F2 C3 C4 F3B 10.5(18) . .
C2 C3 C4 F3B -167.4(18) . .
F2 C3 C4 F3B -11.7(19) . 2_655
C2 C3 C4 F3B 170.4(18) . 2_655
C3 C2 C5 O1 57.9(7) . .
C1 C2 C5 O1 -120.7(5) . .
C3 C2 C5 O3 -121.2(5) . .
C1 C2 C5 O3 60.2(5) . .
N1 C6 C7 C8 -3.4(9) . .
C6 C7 C8 C9 3.2(9) . .
C7 C8 C9 C10 -0.4(9) . .
C7 C8 C9 C11 179.1(6) . .
C8 C9 C10 N1 -2.6(7) . .
C11 C9 C10 N1 177.8(5) . .
C8 C9 C10 C10 178.2(5) . 2_755
C11 C9 C10 C10 -1.3(8) . 2_755
C8 C9 C11 C11 -178.9(8) . 2_755
C10 C9 C11 C11 0.6(12) . 2_755
C3 C4 F3A F3A -67(9) 2_655 2_655
C3 C4 F3A F3A 127(7) . 2_655
F3B C4 F3A F3A 2(5) . 2_655
F3B C4 F3A F3A -16(31) 2_655 2_655
F3A C4 F3B F3B 158(41) 2_655 2_655
F3A C4 F3B F3B -3(6) . 2_655
C3 C4 F3B F3B 120(9) 2_655 2_655
C3 C4 F3B F3B -71(10) . 2_655
C7 C6 N1 C10 0.4(7) . .
C7 C6 N1 Pb1 -175.2(4) . .
C9 C10 N1 C6 2.6(7) . .
C10 C10 N1 C6 -178.3(5) 2_755 .
C9 C10 N1 Pb1 178.4(3) . .
C10 C10 N1 Pb1 -2.5(6) 2_755 .
O1 C5 O3 Pb1 -149.0(5) . .
C2 C5 O3 Pb1 30.1(7) . .
